data_2203370
loop_
_publ_author_name
Ayed,Brahim
'Haj Abbdallah,Anissa'
Hadded,Amor

_publ_section_title
;
RbMn~6~(As~2~O~7~)~2~(As~3~O~10~): a new manganese(II) arsenate
;
_journal_issue 4
_journal_name_full 'Acta Crystallographica, Section E'
_journal_page_first i52
_journal_page_last i54
_journal_paper_doi 10.1107/S1600536804004544
_journal_volume 60
_journal_year 2004
_chemical_formula_structural 'Rb Mn6 (As2 O7)2 (As3 O10)'
_chemical_formula_sum 'As7 Mn6 O24 Rb'
_chemical_formula_weight 1323.53
_chemical_name_common RbMn~6~(As~2~O~7~)~2~(As~3~O~10~)
_chemical_name_systematic
;
Rubidium manganese arsenate(1;6;7)
;
_space_group_IT_number 11
_symmetry_cell_setting monoclinic
_symmetry_space_group_name_Hall '-P 2yb'
_symmetry_space_group_name_H-M 'P 1 21/m 1'
_atom_sites_solution_primary direct
_atom_sites_solution_secondary difmap
_audit_creation_method SHELXL-97
_cell_angle_alpha 90.00
_cell_angle_beta 107.56(2)
_cell_angle_gamma 90.00
_cell_formula_units_Z 2
_cell_length_a 5.5550(10)
_cell_length_b 27.830(9)
_cell_length_c 6.842(2)
_cell_measurement_reflns_used 25
_cell_measurement_temperature 293(2)
_cell_measurement_theta_max 26.97
_cell_measurement_theta_min 1.46
_cell_volume 1008.5(5)
_computing_cell_refinement 'CAD-4 Express'
_computing_data_collection 'CAD-4 Express (Duisenberg, 1992; Mac\'i\<cek & Yordanov, 1992) '
_computing_data_reduction 'Molen (Fair, 1990)'
_computing_molecular_graphics 'Diamond (Brandenburg, 1998)'
_computing_publication_material SHELXL97
_computing_structure_refinement 'SHELXL97 (Sheldrick, 1997)'
_computing_structure_solution 'SHELXS86 (Sheldrick, 1990)'
_database_code_amcsd 0010427
_diffrn_ambient_temperature 293(2)
_diffrn_measured_fraction_theta_full 0.999
_diffrn_measured_fraction_theta_max 0.999
_diffrn_measurement_device_type 'Enarf--Nonius CAD-4'
_diffrn_measurement_method \w/2\q
_diffrn_radiation_monochromator graphite
_diffrn_radiation_source 'fine-focus sealed tube'
_diffrn_radiation_type MoK\a
_diffrn_radiation_wavelength 0.71073
_diffrn_reflns_av_R_equivalents 0.0789
_diffrn_reflns_av_sigmaI/netI 0.0561
_diffrn_reflns_limit_h_max 7
_diffrn_reflns_limit_h_min 0
_diffrn_reflns_limit_k_max 35
_diffrn_reflns_limit_k_min 0
_diffrn_reflns_limit_l_max 8
_diffrn_reflns_limit_l_min -8
_diffrn_reflns_number 2461
_diffrn_reflns_theta_full 26.97
_diffrn_reflns_theta_max 26.97
_diffrn_reflns_theta_min 1.46
_diffrn_standards_decay_% 0.4
_diffrn_standards_interval_time 120
_diffrn_standards_number 2
_exptl_absorpt_coefficient_mu 17.559
_exptl_absorpt_correction_T_max 0.495
_exptl_absorpt_correction_T_min 0.363
_exptl_absorpt_correction_type psi-scan
_exptl_absorpt_process_details '(North et al., 1968)'
_exptl_crystal_colour colourless
_exptl_crystal_density_diffrn 4.358
_exptl_crystal_density_method 'not measured'
_exptl_crystal_description prismatic
_exptl_crystal_F_000 1220
_exptl_crystal_size_max 0.1
_exptl_crystal_size_mid 0.05
_exptl_crystal_size_min 0.04
_refine_diff_density_max 1.576
_refine_diff_density_min -1.467
_refine_ls_extinction_coef 0.0007(2)
_refine_ls_extinction_expression Fc^*^=kFc[1+0.001xFc^2^\l^3^/sin(2\q)]^-1/4^
_refine_ls_extinction_method SHELXL97
_refine_ls_goodness_of_fit_ref 1.094
_refine_ls_matrix_type full
_refine_ls_number_parameters 179
_refine_ls_number_reflns 2240
_refine_ls_number_restraints 0
_refine_ls_restrained_S_all 1.094
_refine_ls_R_factor_all 0.0632
_refine_ls_R_factor_gt 0.0371
_refine_ls_shift/su_max 0.000
_refine_ls_shift/su_mean 0.000
_refine_ls_structure_factor_coef Fsqd
_refine_ls_weighting_details 'calc w = 1/[\s^2^(Fo^2^)+(0.0524P)^2^+3.8056P] where P = (Fo^2^+2Fc^2^)/3'
_refine_ls_weighting_scheme calc
_refine_ls_wR_factor_gt 0.0949
_refine_ls_wR_factor_ref 0.1106
_reflns_number_gt 1726
_reflns_number_total 2240
_reflns_threshold_expression I>2\s(I)
_cod_data_source_file br6138.cif
_cod_original_sg_symbol_H-M P21/m
_cod_database_code 2203370
_amcsd_formula_title RbMn6(As2O7)2(As3O10)

loop_
_space_group_symop_operation_xyz
'x, y, z'
'-x, y+1/2, -z'
'-x, -y, -z'
'x, -y-1/2, z'

loop_
_atom_site_label
_atom_site_fract_x
_atom_site_fract_y
_atom_site_fract_z
_atom_site_U_iso_or_equiv
_atom_site_adp_type
_atom_site_calc_flag
_atom_site_refinement_flags
_atom_site_occupancy
_atom_site_type_symbol
As1 0.27497(14) 0.47698(3) 0.69774(12) 0.0063(2) Uani d . 1 As
As2 0.68483(15) 0.38723(3) 0.87410(12) 0.0069(2) Uani d . 1 As
As3 0.5271(2) 0.2500 0.56840(17) 0.0069(3) Uani d S 1 As
As4 0.22919(14) 0.33587(3) 0.27565(12) 0.0067(2) Uani d . 1 As
Rb 0.6964(2) 0.2500 0.10323(18) 0.0157(3) Uani d S 1 Rb
Mn1 -0.1836(2) 0.54331(5) 0.82064(19) 0.0092(3) Uani d . 1 Mn
Mn2 -0.2149(2) 0.40166(5) 0.40127(18) 0.0085(3) Uani d . 1 Mn
Mn3 0.1078(2) 0.31554(4) 0.74999(18) 0.0085(3) Uani d . 1 Mn
O1 0.8760(10) 0.4017(2) 0.1078(8) 0.0087(11) Uani d . 1 O
O2 0.1082(11) 0.4523(2) 0.4749(9) 0.0106(12) Uani d . 1 O
O3 0.4178(11) 0.52893(19) 0.6737(9) 0.0100(11) Uani d . 1 O
O4 0.8293(15) 0.2500 0.7056(13) 0.0133(18) Uani d S 1 O
O5 0.3887(11) 0.38634(19) 0.2693(9) 0.0106(12) Uani d . 1 O
O6 0.8518(11) 0.3769(2) 0.7101(8) 0.0122(12) Uani d . 1 O
O7 0.4942(11) 0.2986(2) 0.4071(9) 0.0138(12) Uani d . 1 O
O8 0.0451(10) 0.3365(2) 0.4307(8) 0.0104(12) Uani d . 1 O
O9 0.1132(11) 0.4800(2) 0.8687(9) 0.0117(12) Uani d . 1 O
O10 0.1027(11) 0.3067(2) 0.0578(8) 0.0116(12) Uani d . 1 O
O11 0.3127(15) 0.2500 0.6908(12) 0.0098(16) Uani d S 1 O
O12 0.4812(11) 0.3433(2) 0.8713(10) 0.0160(13) Uani d . 1 O
O13 0.5441(13) 0.4425(2) 0.7970(11) 0.0250(16) Uani d . 1 O

loop_
_atom_site_aniso_label
_atom_site_aniso_U_11
_atom_site_aniso_U_22
_atom_site_aniso_U_33
_atom_site_aniso_U_12
_atom_site_aniso_U_13
_atom_site_aniso_U_23
As1 0.0062(4) 0.0067(4) 0.0068(4) 0.0002(3) 0.0032(3) -0.0005(3)
As2 0.0051(4) 0.0089(4) 0.0070(4) 0.0005(3) 0.0023(3) -0.0008(3)
As3 0.0055(5) 0.0079(5) 0.0081(5) 0.000 0.0033(4) 0.000
As4 0.0068(4) 0.0070(4) 0.0075(4) -0.0007(3) 0.0041(3) -0.0010(3)
Rb 0.0164(6) 0.0182(6) 0.0150(6) 0.000 0.0084(5) 0.000
Mn1 0.0083(6) 0.0112(6) 0.0091(6) 0.0005(5) 0.0043(5) 0.0019(5)
Mn2 0.0075(6) 0.0106(6) 0.0086(6) -0.0005(5) 0.0044(5) 0.0006(5)
Mn3 0.0095(6) 0.0088(6) 0.0083(6) 0.0010(5) 0.0042(5) -0.0003(5)
O1 0.010(3) 0.010(3) 0.007(3) -0.001(2) 0.003(2) 0.002(2)
O2 0.009(3) 0.013(3) 0.012(3) -0.003(2) 0.005(2) -0.002(2)
O3 0.012(3) 0.004(3) 0.018(3) -0.001(2) 0.009(2) 0.000(2)
O4 0.004(4) 0.022(5) 0.013(4) 0.000 0.001(3) 0.000
O5 0.010(3) 0.003(3) 0.019(3) -0.002(2) 0.004(2) 0.000(2)
O6 0.014(3) 0.018(3) 0.008(3) 0.003(2) 0.009(2) -0.002(2)
O7 0.014(3) 0.010(3) 0.019(3) 0.008(2) 0.007(2) 0.008(2)
O8 0.010(3) 0.015(3) 0.010(3) 0.008(2) 0.007(2) 0.006(2)
O9 0.013(3) 0.013(3) 0.013(3) -0.001(2) 0.009(2) -0.002(2)
O10 0.017(3) 0.012(3) 0.006(3) -0.005(2) 0.004(2) 0.000(2)
O11 0.011(4) 0.014(4) 0.008(4) 0.000 0.008(3) 0.000
O12 0.012(3) 0.017(3) 0.021(3) -0.007(2) 0.007(3) 0.000(3)
O13 0.017(3) 0.016(3) 0.037(4) 0.012(3) -0.001(3) 0.003(3)

loop_
_atom_type_symbol
_atom_type_description
_atom_type_scat_dispersion_real
_atom_type_scat_dispersion_imag
_atom_type_scat_source
As As 0.0500 2.0060 'International Tables Vol C Tables 4.2.6.8 and 6.1.1.4'
Mn Mn 0.3370 0.7280 'International Tables Vol C Tables 4.2.6.8 and 6.1.1.4'
O O 0.0110 0.0060 'International Tables Vol C Tables 4.2.6.8 and 6.1.1.4'
Rb Rb -0.9390 2.9680 'International Tables Vol C Tables 4.2.6.8 and 6.1.1.4'

loop_
_geom_angle_atom_site_label_1
_geom_angle_atom_site_label_2
_geom_angle_atom_site_label_3
_geom_angle_site_symmetry_1
_geom_angle_site_symmetry_3
_geom_angle
_geom_angle_publ_flag
O2 As1 O9 . . 113.0(3) n
O2 As1 O3 . . 114.3(3) n
O9 As1 O3 . . 113.1(3) n
O2 As1 O13 . . 107.7(3) n
O9 As1 O13 . . 109.6(3) n
O3 As1 O13 . . 97.9(3) n
O12 As2 O1 . 1_556 114.9(3) n
O12 As2 O6 . . 112.2(3) n
O1 As2 O6 1_556 . 111.0(3) n
O12 As2 O13 . . 113.9(3) n
O1 As2 O13 1_556 . 100.0(3) n
O6 As2 O13 . . 103.7(3) n
O11 As3 O4 . . 118.4(4) n
O11 As3 O7 . 4_565 111.9(2) n
O4 As3 O7 . 4_565 104.9(3) n
O11 As3 O7 . . 111.9(2) n
O4 As3 O7 . . 104.9(3) n
O7 As3 O7 4_565 . 103.7(4) n
O10 As4 O5 . . 118.3(3) n
O10 As4 O8 . . 113.5(3) n
O5 As4 O8 . . 115.9(3) n
O10 As4 O7 . . 103.2(3) n
O5 As4 O7 . . 97.9(3) n
O8 As4 O7 . . 104.6(3) n
O10 Rb O7 1_655 . 107.67(17) n
O10 Rb O7 4_665 . 143.95(16) n
O10 Rb O7 1_655 4_565 143.95(16) n
O10 Rb O7 4_665 4_565 107.67(17) n
O10 Rb O11 1_655 1_554 105.12(17) n
O10 Rb O11 4_665 1_554 105.12(17) n
O7 Rb O11 . 1_554 110.44(17) n
O7 Rb O11 4_565 1_554 110.44(17) n
O7 Rb O4 . 1_554 151.10(12) n
O7 Rb O4 4_565 1_554 151.10(12) n
O10 Rb O12 1_655 4_564 127.33(16) n
O7 Rb O12 . 4_564 124.96(17) n
O10 Rb O12 4_665 1_554 127.33(16) n
O7 Rb O12 4_565 1_554 124.96(17) n
O12 Rb O12 4_564 1_554 114.4(2) n
O10 Rb O8 4_665 1_655 98.57(15) n
O7 Rb O8 4_565 1_655 96.89(15) n
O11 Rb O8 1_554 1_655 135.62(9) n
O4 Rb O8 1_554 1_655 109.98(14) n
O12 Rb O8 4_564 1_655 166.54(15) n
O10 Rb O8 1_655 4_665 98.57(15) n
O7 Rb O8 . 4_665 96.89(15) n
O11 Rb O8 1_554 4_665 135.62(9) n
O4 Rb O8 1_554 4_665 109.98(14) n
O12 Rb O8 1_554 4_665 166.54(15) n
O9 Mn1 O3 3_567 1_455 105.0(2) n
O9 Mn1 O2 3_567 3_566 154.8(2) n
O3 Mn1 O2 1_455 3_566 92.0(2) n
O9 Mn1 O1 3_567 3_666 95.3(2) n
O3 Mn1 O1 1_455 3_666 146.3(2) n
O9 Mn1 O5 3_567 3_566 117.4(2) n
O3 Mn1 O9 1_455 . 119.8(2) n
O1 Mn1 O9 3_666 . 91.4(2) n
O5 Mn1 O9 3_566 . 163.2(2) n
O6 Mn2 O5 1_455 1_455 101.6(2) n
O6 Mn2 O1 1_455 1_455 151.0(2) n
O5 Mn2 O1 1_455 1_455 96.0(2) n
O6 Mn2 O2 1_455 . 95.3(2) n
O5 Mn2 O2 1_455 . 151.1(2) n
O6 Mn2 O3 1_455 3_566 115.6(2) n
O1 Mn2 O3 1_455 3_566 91.6(2) n
O5 Mn2 O8 1_455 . 114.7(2) n
O2 Mn2 O8 . . 92.1(2) n
O3 Mn2 O8 3_566 . 166.8(2) n
O10 Mn3 O8 1_556 . 166.9(2) n
O12 Mn3 O8 . . 97.8(2) n
O10 Mn3 O6 1_556 1_455 90.7(2) n
O12 Mn3 O6 . 1_455 106.5(2) n
O10 Mn3 O11 1_556 . 104.0(2) n
O6 Mn3 O11 1_455 . 162.9(3) n
O12 Mn3 O4 . 1_455 148.9(2) n
O8 Mn3 O4 . 1_455 100.2(3) n
O6 Mn3 O4 1_455 1_455 102.3(2) n

loop_
_geom_bond_atom_site_label_1
_geom_bond_atom_site_label_2
_geom_bond_site_symmetry_2
_geom_bond_distance
_geom_bond_publ_flag
As1 O2 . 1.674(6) y
As1 O9 . 1.679(6) y
As1 O3 . 1.681(5) y
As1 O13 . 1.733(6) y
As2 O12 . 1.661(6) y
As2 O1 1_556 1.680(5) y
As2 O6 . 1.683(5) y
As2 O13 . 1.734(6) y
As3 O11 . 1.650(8) y
As3 O4 . 1.658(8) y
As3 O7 4_565 1.721(6) y
As3 O7 . 1.721(6) n
As4 O10 . 1.656(6) y
As4 O5 . 1.668(5) y
As4 O8 . 1.681(5) y
As4 O7 . 1.803(6) y
Rb O10 1_655 2.846(6) y
Rb O10 4_665 2.846(6) n
Rb O7 . 2.971(6) y
Rb O7 4_565 2.971(6) n
Rb O11 1_554 2.980(8) y
Rb O4 1_554 3.026(8) y
Rb O12 4_564 3.090(6) y
Rb O12 1_554 3.090(6) n
Rb O8 1_655 3.456(6) y
Rb O8 4_665 3.456(6) n
Mn1 O9 3_567 2.143(6) y
Mn1 O3 1_455 2.175(6) y
Mn1 O2 3_566 2.189(6) y
Mn1 O1 3_666 2.235(6) y
Mn1 O5 3_566 2.255(6) y
Mn1 O9 . 2.366(6) y
Mn2 O6 1_455 2.145(6) y
Mn2 O5 1_455 2.156(6) y
Mn2 O1 1_455 2.213(5) y
Mn2 O2 . 2.217(6) y
Mn2 O3 3_566 2.217(6) y
Mn2 O8 . 2.289(6) y
Mn3 O10 1_556 2.129(6) y
Mn3 O12 . 2.134(6) y
Mn3 O8 . 2.185(5) y
Mn3 O6 1_455 2.186(6) y
Mn3 O11 . 2.251(5) y
Mn3 O4 1_455 2.351(5) y

loop_
_cod_related_entry_id
_cod_related_entry_database
_cod_related_entry_code
1 AMCSD 0010427
